data_1571005
loop_
_publ_author_name
'Juda, Cristin E.'
'Handford, Rex C.'
'Bartholomew, Amymarie K.'
'Powers, Tamara M.'
'Gu, Nina X.'
'Meyer, Elisabeth'
'Roth, Nikolaj'
'Chen, Yu-Sheng'
'Zheng, Shao-Liang'
'Betley, Theodore A.'

_publ_section_title
;
 Cluster dynamics of heterometallic trinuclear clusters during ligand
 substitution, redox chemistry, and group transfer processes.
;
_journal_issue 21
_journal_name_full 'Chemical science'
_journal_page_first 8242
_journal_page_last 8248
_journal_paper_doi 10.1039/d3sc03606e
_journal_volume 15
_journal_year 2024
_chemical_formula_sum 'C50 H69 F6 Fe3 N7 Si3'
_chemical_formula_weight 1133.94
_space_group_crystal_system monoclinic
_space_group_IT_number 14
_space_group_name_Hall '-P 2yn'
_space_group_name_H-M_alt 'P 1 21/n 1'
_atom_sites_solution_hydrogens geom
_audit_creation_method SHELXL-2014/7
_audit_update_record
;
2020-03-27 deposited with the CCDC.	2024-02-05 downloaded from the CCDC.
;
_cell_angle_alpha 90
_cell_angle_beta 93.5770(10)
_cell_angle_gamma 90
_cell_formula_units_Z 4
_cell_length_a 15.1571(7)
_cell_length_b 21.4890(11)
_cell_length_c 16.3741(8)
_cell_measurement_reflns_used 9696
_cell_measurement_temperature 100(2)
_cell_measurement_theta_max 25.0615
_cell_measurement_theta_min 2.2685
_cell_volume 5322.8(4)
_computing_cell_refinement 'SAINT 8.35A (Bruker-AXS, 2015)'
_computing_data_collection 'APEX3 v2016.1.0 (Bruker-AXS, 2016)'
_computing_data_reduction 'SAINT 8.35A (Bruker-AXS, 2015)'
_computing_molecular_graphics 'Bruker SHELXTL (Sheldrick, 2015)'
_computing_publication_material 'Bruker SHELXTL (Sheldrick, 2015)'
_computing_structure_refinement 'SHELXL-2014/7 (Sheldrick, 2014)'
_computing_structure_solution 'SHELXT-2014 (Sheldrick, 2015)'
_diffrn_ambient_temperature 100(2)
_diffrn_measured_fraction_theta_full 0.989
_diffrn_measured_fraction_theta_max 0.989
_diffrn_measurement_device_type
;
Bruker D8 goniometer with CCD area detector
;
_diffrn_measurement_method 'omega and phi scans'
_diffrn_radiation_type MoK\a
_diffrn_radiation_wavelength 0.71073
_diffrn_reflns_av_R_equivalents 0.0515
_diffrn_reflns_av_unetI/netI 0.0671
_diffrn_reflns_Laue_measured_fraction_full 0.989
_diffrn_reflns_Laue_measured_fraction_max 0.989
_diffrn_reflns_limit_h_max 18
_diffrn_reflns_limit_h_min -16
_diffrn_reflns_limit_k_max 21
_diffrn_reflns_limit_k_min -25
_diffrn_reflns_limit_l_max 19
_diffrn_reflns_limit_l_min -19
_diffrn_reflns_number 28805
_diffrn_reflns_point_group_measured_fraction_full 0.989
_diffrn_reflns_point_group_measured_fraction_max 0.989
_diffrn_reflns_theta_full 25.115
_diffrn_reflns_theta_max 25.115
_diffrn_reflns_theta_min 2.268
_diffrn_source 'fine-focus sealed tube'
_exptl_absorpt_coefficient_mu 0.937
_exptl_absorpt_correction_T_max 0.7452
_exptl_absorpt_correction_T_min 0.6349
_exptl_absorpt_correction_type multi-scan
_exptl_absorpt_process_details SADABS
_exptl_crystal_colour brown
_exptl_crystal_density_diffrn 1.415
_exptl_crystal_density_method 'not measured'
_exptl_crystal_description plate
_exptl_crystal_F_000 2368
_exptl_crystal_size_max 0.145
_exptl_crystal_size_mid 0.145
_exptl_crystal_size_min 0.064
_refine_diff_density_max 1.693
_refine_diff_density_min -1.367
_refine_diff_density_rms 0.121
_refine_ls_extinction_method none
_refine_ls_goodness_of_fit_ref 1.019
_refine_ls_hydrogen_treatment constr
_refine_ls_matrix_type full
_refine_ls_number_parameters 654
_refine_ls_number_reflns 9399
_refine_ls_number_restraints 54
_refine_ls_restrained_S_all 1.020
_refine_ls_R_factor_all 0.1085
_refine_ls_R_factor_gt 0.0664
_refine_ls_shift/su_max 0.000
_refine_ls_shift/su_mean 0.000
_refine_ls_structure_factor_coef Fsqd
_refine_ls_weighting_details 'w=1/[\s^2^(Fo^2^)+(0.0957P)^2^+21.0693P] where P=(Fo^2^+2Fc^2^)/3'
_refine_ls_weighting_scheme calc
_refine_ls_wR_factor_gt 0.1648
_refine_ls_wR_factor_ref 0.1941
_reflns_Friedel_coverage 0.000
_reflns_number_gt 6425
_reflns_number_total 9399
_reflns_threshold_expression 'I > 2\s(I)'
_cod_data_source_file d3sc03606e2.cif
_cod_data_source_block 150908_cj1547_a
_cod_depositor_comments 'Adding full bibliography for 1571003--1571015.cif.'
_cod_original_sg_symbol_H-M 'P 21/n'
_cod_database_code 1571005
_shelx_shelxl_version_number 2014/7
_shelx_space_group_comment
;
The symmetry employed for this shelxl refinement is uniquely defined
by the following loop, which should always be used as a source of
symmetry information in preference to the above space-group names.
They are only intended as comments.
;
_shelx_estimated_absorpt_t_min 0.876
_shelx_estimated_absorpt_t_max 0.942

loop_
_space_group_symop_operation_xyz
'x, y, z'
'-x+1/2, y+1/2, -z+1/2'
'-x, -y, -z'
'x-1/2, -y-1/2, z-1/2'

loop_
_atom_site_label
_atom_site_type_symbol
_atom_site_fract_x
_atom_site_fract_y
_atom_site_fract_z
_atom_site_U_iso_or_equiv
_atom_site_adp_type
_atom_site_occupancy
_atom_site_site_symmetry_order
_atom_site_calc_flag
_atom_site_refinement_flags_posn
_atom_site_refinement_flags_adp
_atom_site_refinement_flags_occupancy
_atom_site_disorder_assembly
_atom_site_disorder_group
Fe01 Fe 0.55214(9) 0.18337(7) 0.28713(9) 0.0155(3) Uani 0.914(5) 1 d . . P A 1
Fe02 Fe 0.56516(8) 0.30609(5) 0.30958(10) 0.0158(3) Uani 0.914(5) 1 d . . P A 1
Fe03 Fe 0.60995(5) 0.23270(9) 0.41950(5) 0.0145(3) Uani 0.914(5) 1 d . . P A 1
Si00 Si 0.57455(10) 0.23866(7) 0.60662(9) 0.0208(4) Uani 1 1 d . . . . .
Si1 Si 0.45914(10) 0.05443(8) 0.23272(10) 0.0260(4) Uani 1 1 d . . . . .
Si2 Si 0.48921(11) 0.44141(7) 0.24806(10) 0.0270(4) Uani 1 1 d . . . . .
N008 N 0.4956(3) 0.2410(2) 0.3617(3) 0.0185(10) Uani 1 1 d . . . . .
N009 N 0.6005(3) 0.24821(19) 0.2151(3) 0.0176(10) Uani 1 1 d . . . . .
N00B N 0.6664(3) 0.1692(2) 0.3585(3) 0.0209(10) Uani 1 1 d . . . . .
N00C N 0.6804(3) 0.3052(2) 0.3786(3) 0.0238(11) Uani 1 1 d . . . . .
N00D N 0.5272(3) 0.0965(2) 0.3002(3) 0.0260(11) Uani 1 1 d . . . . .
N00E N 0.6093(3) 0.2755(2) 0.5201(3) 0.0228(10) Uani 1 1 d . . . . .
C00I C 0.4137(3) 0.2431(2) 0.3951(3) 0.0175(11) Uani 1 1 d . . . . .
N00J N 0.5173(3) 0.3645(2) 0.2291(3) 0.0250(11) Uani 1 1 d . . . . .
C00K C 0.6973(3) 0.2462(2) 0.2003(3) 0.0172(11) Uani 1 1 d . . . . .
H00K H 0.7028 0.2494 0.1399 0.021 Uiso 1 1 calc R U . . .
C00M C 0.5398(3) 0.2418(3) 0.0728(3) 0.0230(12) Uani 1 1 d . . . . .
H00M H 0.5670 0.2021 0.0693 0.028 Uiso 1 1 calc R U . . .
C00N C 0.7412(3) 0.1850(2) 0.2290(3) 0.0194(11) Uani 1 1 d . . . . .
H00A H 0.7046 0.1499 0.2072 0.023 Uiso 1 1 calc R U . . .
H00B H 0.7997 0.1819 0.2056 0.023 Uiso 1 1 calc R U . . .
C00O C 0.7623(3) 0.2964(3) 0.3335(3) 0.0236(13) Uani 1 1 d . . . . .
H00O H 0.8050 0.3298 0.3518 0.028 Uiso 1 1 calc R U . . .
C00P C 0.7536(3) 0.1786(3) 0.3219(3) 0.0208(12) Uani 1 1 d . . . . .
H00P H 0.7903 0.1406 0.3340 0.025 Uiso 1 1 calc R U . . .
C00Q C 0.3609(4) 0.1910(3) 0.4018(3) 0.0240(12) Uani 1 1 d . . . . .
H00Q H 0.3808 0.1517 0.3838 0.029 Uiso 1 1 calc R U . . .
C00R C 0.2483(4) 0.2522(3) 0.4619(3) 0.0229(12) Uani 1 1 d . . . . .
H00R H 0.1920 0.2551 0.4841 0.028 Uiso 1 1 calc R U . . .
C00S C 0.7473(3) 0.3015(2) 0.2403(3) 0.0211(12) Uani 1 1 d . . . . .
H00C H 0.8054 0.3052 0.2163 0.025 Uiso 1 1 calc R U . . .
H00D H 0.7137 0.3401 0.2271 0.025 Uiso 1 1 calc R U . . .
C00T C 0.7280(4) 0.4075(3) 0.4370(4) 0.0243(13) Uani 1 1 d . . . . .
H00T H 0.7606 0.4159 0.3905 0.029 Uiso 1 1 calc R U . . .
C00U C 0.6544(4) 0.1087(3) 0.3961(3) 0.0245(13) Uani 1 1 d . . . . .
C00V C 0.8039(3) 0.2341(3) 0.3585(3) 0.0237(12) Uani 1 1 d . . . . .
H00E H 0.8652 0.2329 0.3411 0.028 Uiso 1 1 calc R U . . .
H00F H 0.8066 0.2306 0.4189 0.028 Uiso 1 1 calc R U . . .
C00W C 0.6864(3) 0.3502(3) 0.4430(3) 0.0233(12) Uani 1 1 d . . . . .
C00X C 0.5490(4) 0.2733(3) 0.1458(4) 0.0272(13) Uani 1 1 d . . . . .
C00Y C 0.2785(4) 0.1960(3) 0.4350(4) 0.0262(13) Uani 1 1 d . . . . .
C00Z C 0.3826(4) 0.3005(3) 0.4240(3) 0.0256(13) Uani 1 1 d . . . . .
H00Z H 0.4183 0.3366 0.4211 0.031 Uiso 1 1 calc R U . . .
C010 C 0.5796(4) 0.0736(3) 0.3672(3) 0.0245(13) Uani 1 1 d . . . . .
C011 C 0.3005(4) 0.3046(3) 0.4564(3) 0.0263(13) Uani 1 1 d . . . . .
C012 C 0.6755(4) 0.4400(3) 0.5641(4) 0.0313(14) Uani 1 1 d . . . . .
H012 H 0.6713 0.4709 0.6051 0.038 Uiso 1 1 calc R U . . .
C013 C 0.6407(3) 0.3359(3) 0.5135(3) 0.0253(13) Uani 1 1 d . . . . .
C014 C 0.7231(4) 0.4519(3) 0.4960(4) 0.0297(14) Uani 1 1 d . . . . .
H014 H 0.7521 0.4908 0.4905 0.036 Uiso 1 1 calc R U . . .
C015 C 0.7119(4) 0.0873(3) 0.4573(4) 0.0276(13) Uani 1 1 d . . . . .
H015 H 0.7625 0.1113 0.4740 0.033 Uiso 1 1 calc R U . . .
C016 C 0.5088(4) 0.3329(3) 0.1539(3) 0.0261(13) Uani 1 1 d . . . . .
C017 C 0.4935(4) 0.2645(3) 0.0051(4) 0.0347(15) Uani 1 1 d . . . . .
H017 H 0.4869 0.2410 -0.0440 0.042 Uiso 1 1 calc R U . . .
C018 C 0.4557(4) 0.3245(3) 0.0109(4) 0.0326(14) Uani 1 1 d . . . . .
H018 H 0.4259 0.3427 -0.0360 0.039 Uiso 1 1 calc R U . . .
C01A C 0.6340(4) 0.3830(3) 0.5723(4) 0.0300(14) Uani 1 1 d . . . . .
H01A H 0.6004 0.3757 0.6185 0.036 Uiso 1 1 calc R U . . .
C01B C 0.5235(4) -0.0021(3) 0.1698(4) 0.0313(14) Uani 1 1 d . . . . .
C01C C 0.5299(4) 0.1609(3) 0.5706(4) 0.0324(14) Uani 1 1 d . . . . .
H01B H 0.4847 0.1671 0.5260 0.049 Uiso 1 1 calc R U . . .
H01C H 0.5038 0.1394 0.6161 0.049 Uiso 1 1 calc R U . . .
H01D H 0.5781 0.1356 0.5511 0.049 Uiso 1 1 calc R U . . .
C01D C 0.6974(4) 0.0317(3) 0.4949(4) 0.0350(15) Uani 1 1 d . . . . .
H01E H 0.7379 0.0171 0.5372 0.042 Uiso 1 1 calc R U . . .
C01E C 0.5659(4) 0.5009(3) 0.2010(4) 0.0324(14) Uani 1 1 d . . . . .
C01F C 0.4618(4) 0.3566(3) 0.0836(4) 0.0337(15) Uani 1 1 d . . . . .
H01F H 0.4334 0.3959 0.0867 0.040 Uiso 1 1 calc R U . . .
C01G C 0.5032(4) 0.4502(3) 0.3624(4) 0.0341(15) Uani 1 1 d . . . . .
H01G H 0.4526 0.4313 0.3875 0.051 Uiso 1 1 calc R U . . .
H01H H 0.5066 0.4945 0.3765 0.051 Uiso 1 1 calc R U . . .
H01I H 0.5577 0.4293 0.3828 0.051 Uiso 1 1 calc R U . . .
C01H C 0.5644(4) 0.0172(3) 0.4080(4) 0.0363(15) Uani 1 1 d . . . . .
H01J H 0.5138 -0.0070 0.3921 0.044 Uiso 1 1 calc R U . . .
C01J C 0.6224(4) -0.0036(3) 0.4708(4) 0.0376(15) Uani 1 1 d . . . . .
H01K H 0.6114 -0.0417 0.4977 0.045 Uiso 1 1 calc R U . . .
C01K C 0.3722(4) 0.4614(3) 0.2183(4) 0.0424(17) Uani 1 1 d . . . . .
H01L H 0.3651 0.4674 0.1590 0.064 Uiso 1 1 calc R U . . .
H01M H 0.3561 0.4998 0.2461 0.064 Uiso 1 1 calc R U . . .
H01N H 0.3336 0.4275 0.2343 0.064 Uiso 1 1 calc R U . . .
C01L C 0.4828(4) 0.2779(3) 0.6563(4) 0.0392(16) Uani 1 1 d . . . . .
H01O H 0.5060 0.3135 0.6882 0.059 Uiso 1 1 calc R U . . .
H01P H 0.4552 0.2485 0.6927 0.059 Uiso 1 1 calc R U . . .
H01Q H 0.4386 0.2923 0.6143 0.059 Uiso 1 1 calc R U . . .
C01N C 0.5376(5) 0.5661(3) 0.2255(5) 0.0444(17) Uani 1 1 d . . . . .
H01R H 0.4758 0.5730 0.2066 0.067 Uiso 1 1 calc R U . . .
H01S H 0.5751 0.5970 0.2005 0.067 Uiso 1 1 calc R U . . .
H01T H 0.5439 0.5702 0.2852 0.067 Uiso 1 1 calc R U . . .
C01O C 0.4053(4) 0.1156(3) 0.1647(5) 0.0462(18) Uani 1 1 d . . . . .
H01U H 0.3727 0.1446 0.1978 0.069 Uiso 1 1 calc R U . . .
H01V H 0.3644 0.0958 0.1239 0.069 Uiso 1 1 calc R U . . .
H01W H 0.4507 0.1384 0.1369 0.069 Uiso 1 1 calc R U . . .
C01P C 0.5666(5) -0.0535(3) 0.2222(5) 0.0488(19) Uani 1 1 d . . . . .
H01X H 0.6108 -0.0353 0.2615 0.073 Uiso 1 1 calc R U . . .
H01Y H 0.5954 -0.0832 0.1871 0.073 Uiso 1 1 calc R U . . .
H H 0.5214 -0.0750 0.2519 0.073 Uiso 1 1 calc R U . . .
C01Q C 0.3681(4) 0.0108(3) 0.2796(5) 0.0498(19) Uani 1 1 d . . . . .
H01Z H 0.3930 -0.0249 0.3102 0.075 Uiso 1 1 calc R U . . .
HA H 0.3256 -0.0038 0.2363 0.075 Uiso 1 1 calc R U . . .
HB H 0.3382 0.0384 0.3168 0.075 Uiso 1 1 calc R U . . .
C01S C 0.4594(5) -0.0324(3) 0.1051(4) 0.0474(18) Uani 1 1 d . . . . .
H01 H 0.4105 -0.0518 0.1321 0.071 Uiso 1 1 calc R U . . .
HC H 0.4909 -0.0642 0.0753 0.071 Uiso 1 1 calc R U . . .
HD H 0.4361 -0.0006 0.0667 0.071 Uiso 1 1 calc R U . . .
C01T C 0.5943(5) 0.0334(4) 0.1273(5) 0.051(2) Uani 1 1 d . . . . .
H0AA H 0.5666 0.0666 0.0936 0.077 Uiso 1 1 calc R U . . .
HE H 0.6254 0.0048 0.0924 0.077 Uiso 1 1 calc R U . . .
HF H 0.6364 0.0516 0.1684 0.077 Uiso 1 1 calc R U . . .
C01U C 0.5626(5) 0.4974(4) 0.1088(4) 0.054(2) Uani 1 1 d . . . . .
H1AA H 0.5787 0.4553 0.0920 0.081 Uiso 1 1 calc R U . . .
HG H 0.6043 0.5274 0.0879 0.081 Uiso 1 1 calc R U . . .
HH H 0.5027 0.5071 0.0865 0.081 Uiso 1 1 calc R U . . .
C01V C 0.6615(4) 0.4903(3) 0.2344(5) 0.055(2) Uani 1 1 d . . . . .
H2AA H 0.6660 0.4978 0.2935 0.082 Uiso 1 1 calc R U . . .
HI H 0.7008 0.5191 0.2076 0.082 Uiso 1 1 calc R U . . .
HJ H 0.6790 0.4474 0.2233 0.082 Uiso 1 1 calc R U . . .
C019 C 0.6701(4) 0.2250(3) 0.6850(4) 0.0375(16) Uani 0.75(7) 1 d D . P B 1
C3 C 0.7501(17) 0.1973(16) 0.6438(17) 0.086(7) Uani 0.75(7) 1 d D . P B 1
H3A H 0.7308 0.1616 0.6100 0.130 Uiso 0.75(7) 1 calc R U P B 1
H3B H 0.7947 0.1837 0.6860 0.130 Uiso 0.75(7) 1 calc R U P B 1
H3C H 0.7757 0.2290 0.6093 0.130 Uiso 0.75(7) 1 calc R U P B 1
C4 C 0.6441(19) 0.1799(10) 0.7506(12) 0.047(4) Uani 0.75(7) 1 d D . P B 1
H4A H 0.5921 0.1958 0.7764 0.070 Uiso 0.75(7) 1 calc R U P B 1
H4B H 0.6933 0.1754 0.7920 0.070 Uiso 0.75(7) 1 calc R U P B 1
H4C H 0.6303 0.1393 0.7257 0.070 Uiso 0.75(7) 1 calc R U P B 1
C5 C 0.696(2) 0.2863(6) 0.7282(18) 0.070(6) Uani 0.75(7) 1 d D . P B 1
H5A H 0.7160 0.3162 0.6879 0.106 Uiso 0.75(7) 1 calc R U P B 1
H5B H 0.7447 0.2785 0.7696 0.106 Uiso 0.75(7) 1 calc R U P B 1
H5C H 0.6454 0.3033 0.7546 0.106 Uiso 0.75(7) 1 calc R U P B 1
C1A C 0.2714(4) 0.3657(3) 0.4851(4) 0.0390(15) Uani 1 1 d . U . . .
F4A F 0.1961(3) 0.36668(19) 0.5167(3) 0.0641(9) Uani 1 1 d . U . . .
F5A F 0.2682(3) 0.40811(18) 0.4240(3) 0.0641(9) Uani 1 1 d . U . . .
F6A F 0.3281(4) 0.3908(2) 0.5429(3) 0.0834(17) Uani 1 1 d . U . . .
C2A C 0.2198(5) 0.1409(3) 0.4423(5) 0.0511(19) Uani 1 1 d . U . . .
F1A F 0.2141(4) 0.1232(2) 0.5181(3) 0.0928(18) Uani 1 1 d . U . . .
F2A F 0.2435(3) 0.09291(18) 0.3995(3) 0.0622(13) Uani 1 1 d . U . . .
F3A F 0.1353(3) 0.1540(2) 0.4136(4) 0.0914(18) Uani 1 1 d . U . . .
C6 C 0.6701(4) 0.2250(3) 0.6850(4) 0.0375(16) Uani 0.25(7) 1 d D . P B 2
C3A C 0.732(4) 0.179(4) 0.643(6) 0.086(7) Uani 0.25(7) 1 d D . P B 2
H3AA H 0.7016 0.1396 0.6330 0.130 Uiso 0.25(7) 1 calc R U P B 2
H3AB H 0.7855 0.1723 0.6792 0.130 Uiso 0.25(7) 1 calc R U P B 2
H3AC H 0.7489 0.1970 0.5913 0.130 Uiso 0.25(7) 1 calc R U P B 2
C4A C 0.638(6) 0.193(4) 0.760(3) 0.047(4) Uani 0.25(7) 1 d D . P B 2
H4AA H 0.6003 0.2220 0.7886 0.070 Uiso 0.25(7) 1 calc R U P B 2
H4AB H 0.6889 0.1813 0.7964 0.070 Uiso 0.25(7) 1 calc R U P B 2
H4AC H 0.6041 0.1561 0.7433 0.070 Uiso 0.25(7) 1 calc R U P B 2
C5A C 0.721(4) 0.2838(18) 0.710(4) 0.047(4) Uani 0.25(7) 1 d D . P B 2
H5AA H 0.7531 0.2986 0.6631 0.070 Uiso 0.25(7) 1 calc R U P B 2
H5AB H 0.7632 0.2747 0.7558 0.070 Uiso 0.25(7) 1 calc R U P B 2
H5AC H 0.6797 0.3160 0.7255 0.070 Uiso 0.25(7) 1 calc R U P B 2
Fe Fe 0.6097(7) 0.2618(9) 0.4155(7) 0.0145(3) Uani 0.086(5) 1 d . . P A 2
Fe1 Fe 0.5621(12) 0.1931(9) 0.3066(11) 0.0155(3) Uani 0.086(5) 1 d . . P A 2
Fe2 Fe 0.5497(10) 0.3084(7) 0.2823(10) 0.0158(3) Uani 0.086(5) 1 d . . P A 2

loop_
_atom_site_aniso_label
_atom_site_aniso_U_11
_atom_site_aniso_U_22
_atom_site_aniso_U_33
_atom_site_aniso_U_23
_atom_site_aniso_U_13
_atom_site_aniso_U_12
Fe01 0.0152(5) 0.0107(6) 0.0207(7) -0.0048(5) 0.0028(5) -0.0022(4)
Fe02 0.0148(5) 0.0136(4) 0.0193(7) -0.0014(5) 0.0024(5) -0.0001(4)
Fe03 0.0149(4) 0.0092(10) 0.0195(4) -0.0021(4) 0.0016(3) -0.0016(4)
Si00 0.0212(8) 0.0225(9) 0.0190(8) -0.0022(6) 0.0033(6) -0.0024(6)
Si1 0.0238(8) 0.0209(9) 0.0338(9) -0.0057(7) 0.0062(7) -0.0029(7)
Si2 0.0307(9) 0.0160(8) 0.0347(9) 0.0001(7) 0.0045(7) 0.0036(7)
N008 0.013(2) 0.020(3) 0.022(2) -0.0021(19) -0.0005(18) -0.0030(18)
N009 0.018(2) 0.015(2) 0.020(2) -0.0024(18) 0.0022(18) 0.0011(18)
N00B 0.022(2) 0.020(3) 0.022(2) 0.008(2) 0.0041(19) 0.0026(19)
N00C 0.022(2) 0.024(3) 0.027(2) -0.008(2) 0.007(2) -0.004(2)
N00D 0.027(3) 0.018(3) 0.033(3) -0.007(2) 0.005(2) -0.003(2)
N00E 0.027(2) 0.018(3) 0.023(2) 0.000(2) 0.001(2) -0.003(2)
C00I 0.017(3) 0.020(3) 0.015(3) 0.002(2) 0.001(2) 0.001(2)
N00J 0.023(2) 0.021(3) 0.030(3) 0.001(2) -0.001(2) 0.005(2)
C00K 0.018(3) 0.017(3) 0.018(3) 0.002(2) 0.006(2) 0.003(2)
C00M 0.019(3) 0.024(3) 0.027(3) -0.004(2) 0.004(2) 0.003(2)
C00N 0.017(3) 0.017(3) 0.024(3) -0.003(2) 0.005(2) 0.001(2)
C00O 0.018(3) 0.020(3) 0.034(3) -0.009(3) 0.009(2) -0.009(2)
C00P 0.012(3) 0.026(3) 0.024(3) 0.002(2) 0.002(2) 0.007(2)
C00Q 0.028(3) 0.015(3) 0.030(3) -0.001(2) 0.008(2) 0.005(2)
C00R 0.018(3) 0.026(3) 0.026(3) 0.004(2) 0.009(2) 0.001(2)
C00S 0.019(3) 0.012(3) 0.034(3) -0.003(2) 0.012(2) 0.000(2)
C00T 0.024(3) 0.017(3) 0.032(3) -0.003(3) -0.001(2) -0.003(2)
C00U 0.030(3) 0.014(3) 0.030(3) 0.000(2) 0.006(3) 0.001(2)
C00V 0.018(3) 0.026(3) 0.028(3) 0.002(3) 0.004(2) 0.002(2)
C00W 0.021(3) 0.018(3) 0.030(3) -0.003(2) 0.002(2) 0.002(2)
C00X 0.019(3) 0.033(4) 0.029(3) 0.002(3) 0.003(2) -0.002(3)
C00Y 0.026(3) 0.022(3) 0.031(3) 0.000(3) 0.008(2) -0.002(2)
C00Z 0.032(3) 0.013(3) 0.033(3) -0.002(2) 0.012(3) -0.002(2)
C010 0.030(3) 0.018(3) 0.025(3) -0.002(2) 0.003(2) 0.000(2)
C011 0.032(3) 0.017(3) 0.031(3) 0.002(2) 0.011(3) 0.007(2)
C012 0.034(3) 0.021(3) 0.038(3) -0.005(3) 0.001(3) -0.003(3)
C013 0.019(3) 0.026(3) 0.030(3) -0.002(3) -0.001(2) -0.005(2)
C014 0.034(3) 0.016(3) 0.039(3) -0.002(3) 0.003(3) -0.005(3)
C015 0.026(3) 0.020(3) 0.036(3) -0.003(3) -0.005(3) -0.004(2)
C016 0.025(3) 0.023(3) 0.030(3) 0.006(3) -0.001(2) 0.001(2)
C017 0.029(3) 0.052(4) 0.023(3) -0.005(3) 0.002(3) 0.004(3)
C018 0.034(3) 0.033(4) 0.030(3) 0.002(3) -0.007(3) 0.001(3)
C01A 0.036(3) 0.023(3) 0.032(3) -0.006(3) 0.007(3) 0.001(3)
C01B 0.038(3) 0.019(3) 0.038(3) -0.005(3) 0.011(3) -0.005(3)
C01C 0.044(4) 0.024(3) 0.029(3) 0.005(3) -0.001(3) -0.005(3)
C01D 0.041(4) 0.026(4) 0.038(4) 0.006(3) 0.000(3) 0.003(3)
C01E 0.036(3) 0.022(3) 0.040(4) 0.003(3) 0.006(3) 0.003(3)
C01F 0.031(3) 0.029(4) 0.041(4) 0.000(3) -0.001(3) 0.001(3)
C01G 0.037(4) 0.023(3) 0.043(4) 0.000(3) 0.005(3) 0.004(3)
C01H 0.041(4) 0.027(4) 0.042(4) 0.000(3) 0.006(3) -0.010(3)
C01J 0.050(4) 0.023(4) 0.039(4) 0.009(3) -0.001(3) -0.003(3)
C01K 0.030(3) 0.036(4) 0.060(5) -0.003(3) -0.005(3) 0.002(3)
C01L 0.034(3) 0.038(4) 0.047(4) -0.004(3) 0.012(3) -0.001(3)
C01N 0.054(4) 0.021(4) 0.059(5) 0.005(3) 0.011(4) 0.000(3)
C01O 0.036(4) 0.038(4) 0.063(5) -0.004(4) -0.011(3) 0.004(3)
C01P 0.065(5) 0.028(4) 0.055(5) -0.009(3) 0.013(4) 0.010(3)
C01Q 0.037(4) 0.049(5) 0.065(5) -0.024(4) 0.015(3) -0.017(3)
C01S 0.063(5) 0.038(4) 0.041(4) -0.020(3) 0.004(3) -0.010(4)
C01T 0.049(4) 0.047(5) 0.061(5) -0.013(4) 0.032(4) -0.007(4)
C01U 0.071(5) 0.046(5) 0.046(4) 0.003(4) 0.014(4) -0.021(4)
C01V 0.034(4) 0.038(4) 0.091(6) 0.019(4) 0.000(4) -0.006(3)
C019 0.038(4) 0.043(4) 0.031(3) 0.000(3) -0.004(3) -0.009(3)
C3 0.042(10) 0.170(18) 0.045(5) 0.001(11) -0.011(8) 0.040(11)
C4 0.065(7) 0.032(8) 0.041(5) 0.012(5) -0.018(5) -0.004(8)
C5 0.082(13) 0.056(8) 0.067(12) 0.025(8) -0.037(9) -0.037(8)
C1A 0.040(4) 0.022(3) 0.057(4) 0.003(3) 0.025(3) -0.001(3)
F4A 0.076(2) 0.0270(16) 0.094(2) -0.0015(16) 0.0446(18) 0.0103(14)
F5A 0.076(2) 0.0270(16) 0.094(2) -0.0015(16) 0.0446(18) 0.0103(14)
F6A 0.136(4) 0.045(3) 0.064(3) -0.031(2) -0.031(3) 0.035(3)
C2A 0.042(4) 0.033(4) 0.082(5) -0.010(4) 0.034(4) -0.001(3)
F1A 0.143(5) 0.053(3) 0.089(3) 0.007(3) 0.063(3) -0.044(3)
F2A 0.054(2) 0.024(2) 0.113(4) -0.018(2) 0.040(3) -0.0138(18)
F3A 0.034(2) 0.055(3) 0.186(6) -0.030(3) 0.021(3) -0.016(2)
C6 0.038(4) 0.043(4) 0.031(3) 0.000(3) -0.004(3) -0.009(3)
C3A 0.042(10) 0.170(18) 0.045(5) 0.001(11) -0.011(8) 0.040(11)
C4A 0.065(7) 0.032(8) 0.041(5) 0.012(5) -0.018(5) -0.004(8)
C5A 0.065(7) 0.032(8) 0.041(5) 0.012(5) -0.018(5) -0.004(8)
Fe 0.0149(4) 0.0092(10) 0.0195(4) -0.0021(4) 0.0016(3) -0.0016(4)
Fe1 0.0152(5) 0.0107(6) 0.0207(7) -0.0048(5) 0.0028(5) -0.0022(4)
Fe2 0.0148(5) 0.0136(4) 0.0193(7) -0.0014(5) 0.0024(5) -0.0001(4)

loop_
_atom_type_symbol
_atom_type_description
_atom_type_scat_dispersion_real
_atom_type_scat_dispersion_imag
_atom_type_scat_source
C C 0.0033 0.0016 'International Tables Vol C Tables 4.2.6.8 and 6.1.1.4'
H H 0.0000 0.0000 'International Tables Vol C Tables 4.2.6.8 and 6.1.1.4'
F F 0.0171 0.0103 'International Tables Vol C Tables 4.2.6.8 and 6.1.1.4'
Fe Fe 0.3463 0.8444 'International Tables Vol C Tables 4.2.6.8 and 6.1.1.4'
N N 0.0061 0.0033 'International Tables Vol C Tables 4.2.6.8 and 6.1.1.4'
Si Si 0.0817 0.0704 'International Tables Vol C Tables 4.2.6.8 and 6.1.1.4'

loop_
_geom_angle_atom_site_label_1
_geom_angle_atom_site_label_2
_geom_angle_atom_site_label_3
_geom_angle
_geom_angle_site_symmetry_1
_geom_angle_site_symmetry_3
_geom_angle_publ_flag
N00D Fe01 N008 116.4(2) . . ?
N00D Fe01 N009 145.9(2) . . ?
N008 Fe01 N009 96.76(19) . . ?
N00D Fe01 N00B 87.5(2) . . ?
N008 Fe01 N00B 97.16(19) . . ?
N009 Fe01 N00B 96.47(18) . . ?
N00D Fe01 Fe03 111.93(17) . . ?
N008 Fe01 Fe03 49.04(12) . . ?
N009 Fe01 Fe03 95.39(13) . . ?
N00B Fe01 Fe03 48.45(14) . . ?
N00D Fe01 Fe02 163.58(16) . . ?
N008 Fe01 Fe02 47.59(13) . . ?
N009 Fe01 Fe02 50.52(12) . . ?
N00B Fe01 Fe02 90.92(15) . . ?
Fe03 Fe01 Fe02 56.43(4) . . ?
N00J Fe02 N008 124.61(19) . . ?
N00J Fe02 N00C 131.6(2) . . ?
N008 Fe02 N00C 102.53(19) . . ?
N00J Fe02 N009 89.10(19) . . ?
N008 Fe02 N009 93.83(18) . . ?
N00C Fe02 N009 99.01(18) . . ?
N00J Fe02 Fe03 173.46(14) . . ?
N008 Fe02 Fe03 50.19(12) . . ?
N00C Fe02 Fe03 52.71(14) . . ?
N009 Fe02 Fe03 95.10(13) . . ?
N00J Fe02 Fe01 121.86(17) . . ?
N008 Fe02 Fe01 47.41(13) . . ?
N00C Fe02 Fe01 96.97(15) . . ?
N009 Fe02 Fe01 47.71(12) . . ?
Fe03 Fe02 Fe01 58.75(4) . . ?
N00E Fe03 N00B 145.7(2) . . ?
N00E Fe03 N008 109.26(19) . . ?
N00B Fe03 N008 103.02(19) . . ?
N00E Fe03 N00C 86.9(2) . . ?
N00B Fe03 N00C 96.51(18) . . ?
N008 Fe03 N00C 104.1(2) . . ?
N00E Fe03 Fe02 108.12(17) . . ?
N00B Fe03 Fe02 100.75(13) . . ?
N008 Fe03 Fe02 51.92(13) . . ?
N00C Fe03 Fe02 52.55(14) . . ?
N00E Fe03 Fe01 159.26(15) . . ?
N00B Fe03 Fe01 52.90(14) . . ?
N008 Fe03 Fe01 50.49(13) . . ?
N00C Fe03 Fe01 101.63(13) . . ?
Fe02 Fe03 Fe01 64.82(5) . . ?
N00E Si00 C01L 115.2(3) . . ?
N00E Si00 C01C 105.7(2) . . ?
C01L Si00 C01C 106.0(3) . . ?
N00E Si00 C6 111.5(3) . . ?
C01L Si00 C6 109.5(3) . . ?
C01C Si00 C6 108.6(3) . . ?
N00E Si00 C019 111.5(3) . . ?
C01L Si00 C019 109.5(3) . . ?
C01C Si00 C019 108.6(3) . . ?
N00D Si1 C01Q 115.3(3) . . ?
N00D Si1 C01O 103.5(3) . . ?
C01Q Si1 C01O 106.9(3) . . ?
N00D Si1 C01B 112.1(3) . . ?
C01Q Si1 C01B 108.6(3) . . ?
C01O Si1 C01B 110.2(3) . . ?
N00J Si2 C01K 114.4(3) . . ?
N00J Si2 C01G 105.0(3) . . ?
C01K Si2 C01G 106.5(3) . . ?
N00J Si2 C01E 113.6(3) . . ?
C01K Si2 C01E 109.4(3) . . ?
C01G Si2 C01E 107.4(3) . . ?
C00I N008 Fe03 127.5(3) . . ?
C00I N008 Fe01 134.3(3) . . ?
Fe03 N008 Fe01 80.46(16) . . ?
C00I N008 Fe02 131.3(4) . . ?
Fe03 N008 Fe02 77.89(15) . . ?
Fe01 N008 Fe02 85.00(18) . . ?
C00X N009 C00K 111.8(4) . . ?
C00X N009 Fe01 121.7(3) . . ?
C00K N009 Fe01 118.3(3) . . ?
C00X N009 Fe02 102.1(3) . . ?
C00K N009 Fe02 115.8(3) . . ?
Fe01 N009 Fe02 81.77(16) . . ?
C00U N00B C00P 115.3(4) . . ?
C00U N00B Fe03 110.0(3) . . ?
C00P N00B Fe03 122.9(4) . . ?
C00U N00B Fe01 104.5(3) . . ?
C00P N00B Fe01 119.2(3) . . ?
Fe03 N00B Fe01 78.66(16) . . ?
C00W N00C C00O 115.7(4) . . ?
C00W N00C Fe02 114.8(3) . . ?
C00O N00C Fe02 116.1(3) . . ?
C00W N00C Fe03 106.7(3) . . ?
C00O N00C Fe03 122.5(3) . . ?
Fe02 N00C Fe03 74.74(15) . . ?
C010 N00D Si1 127.3(4) . . ?
C010 N00D Fe01 108.8(4) . . ?
Si1 N00D Fe01 123.6(3) . . ?
C013 N00E Si00 127.8(4) . . ?
C013 N00E Fe03 111.5(4) . . ?
Si00 N00E Fe03 120.7(3) . . ?
C00Q C00I N008 122.7(5) . . ?
C00Q C00I C00Z 118.2(5) . . ?
N008 C00I C00Z 119.1(5) . . ?
C016 N00J Si2 127.2(4) . . ?
C016 N00J Fe02 107.2(4) . . ?
Si2 N00J Fe02 125.6(3) . . ?
N009 C00K C00S 111.8(4) . . ?
N009 C00K C00N 112.6(4) . . ?
C00S C00K C00N 109.9(4) . . ?
N009 C00K H00K 107.5 . . ?
C00S C00K H00K 107.5 . . ?
C00N C00K H00K 107.5 . . ?
C017 C00M C00X 123.3(6) . . ?
C017 C00M H00M 118.3 . . ?
C00X C00M H00M 118.3 . . ?
C00P C00N C00K 114.0(4) . . ?
C00P C00N H00A 108.8 . . ?
C00K C00N H00A 108.8 . . ?
C00P C00N H00B 108.8 . . ?
C00K C00N H00B 108.8 . . ?
H00A C00N H00B 107.7 . . ?
N00C C00O C00V 108.6(4) . . ?
N00C C00O C00S 114.0(4) . . ?
C00V C00O C00S 111.3(4) . . ?
N00C C00O H00O 107.5 . . ?
C00V C00O H00O 107.5 . . ?
C00S C00O H00O 107.5 . . ?
N00B C00P C00V 112.5(4) . . ?
N00B C00P C00N 110.6(4) . . ?
C00V C00P C00N 110.5(5) . . ?
N00B C00P H00P 107.7 . . ?
C00V C00P H00P 107.7 . . ?
C00N C00P H00P 107.7 . . ?
C00I C00Q C00Y 120.3(5) . . ?
C00I C00Q H00Q 119.9 . . ?
C00Y C00Q H00Q 119.9 . . ?
C00Y C00R C011 119.5(5) . . ?
C00Y C00R H00R 120.3 . . ?
C011 C00R H00R 120.3 . . ?
C00O C00S C00K 114.1(4) . . ?
C00O C00S H00C 108.7 . . ?
C00K C00S H00C 108.7 . . ?
C00O C00S H00D 108.7 . . ?
C00K C00S H00D 108.7 . . ?
H00C C00S H00D 107.6 . . ?
C014 C00T C00W 121.7(5) . . ?
C014 C00T H00T 119.2 . . ?
C00W C00T H00T 119.2 . . ?
C015 C00U C010 121.7(5) . . ?
C015 C00U N00B 121.4(5) . . ?
C010 C00U N00B 116.9(5) . . ?
C00P C00V C00O 113.2(4) . . ?
C00P C00V H00E 108.9 . . ?
C00O C00V H00E 108.9 . . ?
C00P C00V H00F 108.9 . . ?
C00O C00V H00F 108.9 . . ?
H00E C00V H00F 107.7 . . ?
C00T C00W C013 119.9(5) . . ?
C00T C00W N00C 123.7(5) . . ?
C013 C00W N00C 116.2(5) . . ?
C00M C00X C016 120.1(5) . . ?
C00M C00X N009 121.5(5) . . ?
C016 C00X N009 118.4(5) . . ?
C00R C00Y C00Q 121.1(5) . . ?
C00R C00Y C2A 117.4(5) . . ?
C00Q C00Y C2A 121.6(5) . . ?
C011 C00Z C00I 120.7(5) . . ?
C011 C00Z H00Z 119.6 . . ?
C00I C00Z H00Z 119.6 . . ?
N00D C010 C01H 124.8(5) . . ?
N00D C010 C00U 118.4(5) . . ?
C01H C010 C00U 116.7(5) . . ?
C00R C011 C00Z 120.2(5) . . ?
C00R C011 C1A 121.5(5) . . ?
C00Z C011 C1A 118.3(5) . . ?
C01A C012 C014 120.2(6) . . ?
C01A C012 H012 119.9 . . ?
C014 C012 H012 119.9 . . ?
N00E C013 C01A 125.5(5) . . ?
N00E C013 C00W 117.0(5) . . ?
C01A C013 C00W 117.5(5) . . ?
C00T C014 C012 119.5(5) . . ?
C00T C014 H014 120.2 . . ?
C012 C014 H014 120.2 . . ?
C00U C015 C01D 120.7(6) . . ?
C00U C015 H015 119.6 . . ?
C01D C015 H015 119.6 . . ?
N00J C016 C01F 123.8(5) . . ?
N00J C016 C00X 119.8(5) . . ?
C01F C016 C00X 116.4(5) . . ?
C00M C017 C018 117.5(6) . . ?
C00M C017 H017 121.3 . . ?
C018 C017 H017 121.3 . . ?
C01F C018 C017 120.6(6) . . ?
C01F C018 H018 119.7 . . ?
C017 C018 H018 119.7 . . ?
C012 C01A C013 121.1(6) . . ?
C012 C01A H01A 119.4 . . ?
C013 C01A H01A 119.4 . . ?
C01T C01B C01P 109.4(6) . . ?
C01T C01B C01S 109.3(6) . . ?
C01P C01B C01S 108.1(5) . . ?
C01T C01B Si1 109.2(4) . . ?
C01P C01B Si1 112.1(4) . . ?
C01S C01B Si1 108.7(4) . . ?
Si00 C01C H01B 109.5 . . ?
Si00 C01C H01C 109.5 . . ?
H01B C01C H01C 109.5 . . ?
Si00 C01C H01D 109.5 . . ?
H01B C01C H01D 109.5 . . ?
H01C C01C H01D 109.5 . . ?
C015 C01D C01J 119.7(6) . . ?
C015 C01D H01E 120.1 . . ?
C01J C01D H01E 120.1 . . ?
C01U C01E C01N 108.5(6) . . ?
C01U C01E C01V 108.7(6) . . ?
C01N C01E C01V 108.5(6) . . ?
C01U C01E Si2 112.6(5) . . ?
C01N C01E Si2 108.6(4) . . ?
C01V C01E Si2 109.9(4) . . ?
C018 C01F C016 121.9(6) . . ?
C018 C01F H01F 119.0 . . ?
C016 C01F H01F 119.0 . . ?
Si2 C01G H01G 109.5 . . ?
Si2 C01G H01H 109.5 . . ?
H01G C01G H01H 109.5 . . ?
Si2 C01G H01I 109.5 . . ?
H01G C01G H01I 109.5 . . ?
H01H C01G H01I 109.5 . . ?
C01J C01H C010 121.0(6) . . ?
C01J C01H H01J 119.5 . . ?
C010 C01H H01J 119.5 . . ?
C01H C01J C01D 120.0(6) . . ?
C01H C01J H01K 120.0 . . ?
C01D C01J H01K 120.0 . . ?
Si2 C01K H01L 109.5 . . ?
Si2 C01K H01M 109.5 . . ?
H01L C01K H01M 109.5 . . ?
Si2 C01K H01N 109.5 . . ?
H01L C01K H01N 109.5 . . ?
H01M C01K H01N 109.5 . . ?
Si00 C01L H01O 109.5 . . ?
Si00 C01L H01P 109.5 . . ?
H01O C01L H01P 109.5 . . ?
Si00 C01L H01Q 109.5 . . ?
H01O C01L H01Q 109.5 . . ?
H01P C01L H01Q 109.5 . . ?
C01E C01N H01R 109.5 . . ?
C01E C01N H01S 109.5 . . ?
H01R C01N H01S 109.5 . . ?
C01E C01N H01T 109.5 . . ?
H01R C01N H01T 109.5 . . ?
H01S C01N H01T 109.5 . . ?
Si1 C01O H01U 109.5 . . ?
Si1 C01O H01V 109.5 . . ?
H01U C01O H01V 109.5 . . ?
Si1 C01O H01W 109.5 . . ?
H01U C01O H01W 109.5 . . ?
H01V C01O H01W 109.5 . . ?
C01B C01P H01X 109.5 . . ?
C01B C01P H01Y 109.5 . . ?
H01X C01P H01Y 109.5 . . ?
C01B C01P H 109.5 . . ?
H01X C01P H 109.5 . . ?
H01Y C01P H 109.5 . . ?
Si1 C01Q H01Z 109.5 . . ?
Si1 C01Q HA 109.5 . . ?
H01Z C01Q HA 109.5 . . ?
Si1 C01Q HB 109.5 . . ?
H01Z C01Q HB 109.5 . . ?
HA C01Q HB 109.5 . . ?
C01B C01S H01 109.5 . . ?
C01B C01S HC 109.5 . . ?
H01 C01S HC 109.5 . . ?
C01B C01S HD 109.5 . . ?
H01 C01S HD 109.5 . . ?
HC C01S HD 109.5 . . ?
C01B C01T H0AA 109.5 . . ?
C01B C01T HE 109.5 . . ?
H0AA C01T HE 109.5 . . ?
C01B C01T HF 109.5 . . ?
H0AA C01T HF 109.5 . . ?
HE C01T HF 109.5 . . ?
C01E C01U H1AA 109.5 . . ?
C01E C01U HG 109.5 . . ?
H1AA C01U HG 109.5 . . ?
C01E C01U HH 109.5 . . ?
H1AA C01U HH 109.5 . . ?
HG C01U HH 109.5 . . ?
C01E C01V H2AA 109.5 . . ?
C01E C01V HI 109.5 . . ?
H2AA C01V HI 109.5 . . ?
C01E C01V HJ 109.5 . . ?
H2AA C01V HJ 109.5 . . ?
HI C01V HJ 109.5 . . ?
C4 C019 C5 107.1(8) . . ?
C4 C019 C3 107.9(10) . . ?
C5 C019 C3 110.0(9) . . ?
C4 C019 Si00 111.0(12) . . ?
C5 C019 Si00 110.2(9) . . ?
C3 C019 Si00 110.6(12) . . ?
C019 C3 H3A 109.5 . . ?
C019 C3 H3B 109.5 . . ?
H3A C3 H3B 109.5 . . ?
C019 C3 H3C 109.5 . . ?
H3A C3 H3C 109.5 . . ?
H3B C3 H3C 109.5 . . ?
C019 C4 H4A 109.5 . . ?
C019 C4 H4B 109.5 . . ?
H4A C4 H4B 109.5 . . ?
C019 C4 H4C 109.5 . . ?
H4A C4 H4C 109.5 . . ?
H4B C4 H4C 109.5 . . ?
C019 C5 H5A 109.5 . . ?
C019 C5 H5B 109.5 . . ?
H5A C5 H5B 109.5 . . ?
C019 C5 H5C 109.5 . . ?
H5A C5 H5C 109.5 . . ?
H5B C5 H5C 109.5 . . ?
F4A C1A F6A 104.7(6) . . ?
F4A C1A F5A 107.2(6) . . ?
F6A C1A F5A 103.9(5) . . ?
F4A C1A C011 115.8(5) . . ?
F6A C1A C011 113.0(6) . . ?
F5A C1A C011 111.3(5) . . ?
F1A C2A F2A 108.4(7) . . ?
F1A C2A F3A 105.7(6) . . ?
F2A C2A F3A 105.1(6) . . ?
F1A C2A C00Y 112.5(6) . . ?
F2A C2A C00Y 113.4(5) . . ?
F3A C2A C00Y 111.2(6) . . ?
C4A C6 C5A 110(2) . . ?
C4A C6 C3A 108(2) . . ?
C5A C6 C3A 109(2) . . ?
C4A C6 Si00 110(4) . . ?
C5A C6 Si00 114(2) . . ?
C3A C6 Si00 105(3) . . ?
C6 C3A H3AA 109.5 . . ?
C6 C3A H3AB 109.5 . . ?
H3AA C3A H3AB 109.5 . . ?
C6 C3A H3AC 109.5 . . ?
H3AA C3A H3AC 109.5 . . ?
H3AB C3A H3AC 109.5 . . ?
C6 C4A H4AA 109.5 . . ?
C6 C4A H4AB 109.5 . . ?
H4AA C4A H4AB 109.5 . . ?
C6 C4A H4AC 109.5 . . ?
H4AA C4A H4AC 109.5 . . ?
H4AB C4A H4AC 109.5 . . ?
C6 C5A H5AA 109.5 . . ?
C6 C5A H5AB 109.5 . . ?
H5AA C5A H5AB 109.5 . . ?
C6 C5A H5AC 109.5 . . ?
H5AA C5A H5AC 109.5 . . ?
H5AB C5A H5AC 109.5 . . ?
Fe1 Fe Fe2 61.6(6) . . ?
Fe Fe1 Fe2 61.7(5) . . ?
Fe1 Fe2 Fe 56.7(5) . . ?

loop_
_geom_bond_atom_site_label_1
_geom_bond_atom_site_label_2
_geom_bond_distance
_geom_bond_site_symmetry_2
_geom_bond_publ_flag
Fe01 N00D 1.919(5) . ?
Fe01 N008 1.972(5) . ?
Fe01 N009 1.994(5) . ?
Fe01 N00B 2.050(5) . ?
Fe01 Fe03 2.5204(14) . ?
Fe01 Fe02 2.6682(19) . ?
Fe02 N00J 1.928(5) . ?
Fe02 N008 1.978(4) . ?
Fe02 N00C 2.021(5) . ?
Fe02 N009 2.081(4) . ?
Fe02 Fe03 2.4566(13) . ?
Fe03 N00E 1.887(5) . ?
Fe03 N00B 1.924(5) . ?
Fe03 N008 1.930(4) . ?
Fe03 N00C 2.026(5) . ?
Si00 N00E 1.733(5) . ?
Si00 C01L 1.857(6) . ?
Si00 C01C 1.884(6) . ?
Si00 C6 1.897(6) . ?
Si00 C019 1.897(6) . ?
Si1 N00D 1.720(5) . ?
Si1 C01Q 1.871(7) . ?
Si1 C01O 1.876(7) . ?
Si1 C01B 1.900(6) . ?
Si2 N00J 1.740(5) . ?
Si2 C01K 1.860(6) . ?
Si2 C01G 1.881(6) . ?
Si2 C01E 1.921(6) . ?
N008 C00I 1.389(7) . ?
N009 C00X 1.440(7) . ?
N009 C00K 1.503(6) . ?
N00B C00U 1.453(7) . ?
N00B C00P 1.499(6) . ?
N00C C00W 1.430(7) . ?
N00C C00O 1.496(7) . ?
N00D C010 1.402(7) . ?
N00E C013 1.390(7) . ?
C00I C00Q 1.385(7) . ?
C00I C00Z 1.411(7) . ?
N00J C016 1.405(7) . ?
C00K C00S 1.534(7) . ?
C00K C00N 1.534(7) . ?
C00K H00K 1.0000 . ?
C00M C017 1.365(8) . ?
C00M C00X 1.373(8) . ?
C00M H00M 0.9500 . ?
C00N C00P 1.528(7) . ?
C00N H00A 0.9900 . ?
C00N H00B 0.9900 . ?
C00O C00V 1.525(8) . ?
C00O C00S 1.531(8) . ?
C00O H00O 1.0000 . ?
C00P C00V 1.517(8) . ?
C00P H00P 1.0000 . ?
C00Q C00Y 1.396(8) . ?
C00Q H00Q 0.9500 . ?
C00R C00Y 1.375(8) . ?
C00R C011 1.382(8) . ?
C00R H00R 0.9500 . ?
C00S H00C 0.9900 . ?
C00S H00D 0.9900 . ?
C00T C014 1.363(8) . ?
C00T C00W 1.390(8) . ?
C00T H00T 0.9500 . ?
C00U C015 1.367(8) . ?
C00U C010 1.418(8) . ?
C00V H00E 0.9900 . ?
C00V H00F 0.9900 . ?
C00W C013 1.417(8) . ?
C00X C016 1.429(8) . ?
C00Y C2A 1.489(9) . ?
C00Z C011 1.386(8) . ?
C00Z H00Z 0.9500 . ?
C010 C01H 1.411(8) . ?
C011 C1A 1.470(8) . ?
C012 C01A 1.387(8) . ?
C012 C014 1.390(8) . ?
C012 H012 0.9500 . ?
C013 C01A 1.405(8) . ?
C014 H014 0.9500 . ?
C015 C01D 1.368(8) . ?
C015 H015 0.9500 . ?
C016 C01F 1.409(8) . ?
C017 C018 1.414(9) . ?
C017 H017 0.9500 . ?
C018 C01F 1.375(8) . ?
C018 H018 0.9500 . ?
C01A H01A 0.9500 . ?
C01B C01T 1.520(9) . ?
C01B C01P 1.521(9) . ?
C01B C01S 1.537(9) . ?
C01C H01B 0.9800 . ?
C01C H01C 0.9800 . ?
C01C H01D 0.9800 . ?
C01D C01J 1.402(9) . ?
C01D H01E 0.9500 . ?
C01E C01U 1.510(9) . ?
C01E C01N 1.527(9) . ?
C01E C01V 1.534(9) . ?
C01F H01F 0.9500 . ?
C01G H01G 0.9800 . ?
C01G H01H 0.9800 . ?
C01G H01I 0.9800 . ?
C01H C01J 1.384(9) . ?
C01H H01J 0.9500 . ?
C01J H01K 0.9500 . ?
C01K H01L 0.9800 . ?
C01K H01M 0.9800 . ?
C01K H01N 0.9800 . ?
C01L H01O 0.9800 . ?
C01L H01P 0.9800 . ?
C01L H01Q 0.9800 . ?
C01N H01R 0.9800 . ?
C01N H01S 0.9800 . ?
C01N H01T 0.9800 . ?
C01O H01U 0.9800 . ?
C01O H01V 0.9800 . ?
C01O H01W 0.9800 . ?
C01P H01X 0.9800 . ?
C01P H01Y 0.9800 . ?
C01P H 0.9800 . ?
C01Q H01Z 0.9800 . ?
C01Q HA 0.9800 . ?
C01Q HB 0.9800 . ?
C01S H01 0.9800 . ?
C01S HC 0.9800 . ?
C01S HD 0.9800 . ?
C01T H0AA 0.9800 . ?
C01T HE 0.9800 . ?
C01T HF 0.9800 . ?
C01U H1AA 0.9800 . ?
C01U HG 0.9800 . ?
C01U HH 0.9800 . ?
C01V H2AA 0.9800 . ?
C01V HI 0.9800 . ?
C01V HJ 0.9800 . ?
C019 C4 1.517(11) . ?
C019 C5 1.536(13) . ?
C019 C3 1.545(12) . ?
C3 H3A 0.9800 . ?
C3 H3B 0.9800 . ?
C3 H3C 0.9800 . ?
C4 H4A 0.9800 . ?
C4 H4B 0.9800 . ?
C4 H4C 0.9800 . ?
C5 H5A 0.9800 . ?
C5 H5B 0.9800 . ?
C5 H5C 0.9800 . ?
C1A F4A 1.282(7) . ?
C1A F6A 1.350(8) . ?
C1A F5A 1.352(8) . ?
C2A F1A 1.307(9) . ?
C2A F2A 1.310(8) . ?
C2A F3A 1.365(9) . ?
C6 C4A 1.508(18) . ?
C6 C5A 1.522(19) . ?
C6 C3A 1.550(19) . ?
C3A H3AA 0.9800 . ?
C3A H3AB 0.9800 . ?
C3A H3AC 0.9800 . ?
C4A H4AA 0.9800 . ?
C4A H4AB 0.9800 . ?
C4A H4AC 0.9800 . ?
C5A H5AA 0.9800 . ?
C5A H5AB 0.9800 . ?
C5A H5AC 0.9800 . ?
Fe Fe1 2.391(18) . ?
Fe Fe2 2.518(16) . ?
Fe1 Fe2 2.51(2) . ?

loop_
_geom_torsion_atom_site_label_1
_geom_torsion_atom_site_label_2
_geom_torsion_atom_site_label_3
_geom_torsion_atom_site_label_4
_geom_torsion
_geom_torsion_site_symmetry_1
_geom_torsion_site_symmetry_2
_geom_torsion_site_symmetry_3
_geom_torsion_site_symmetry_4
_geom_torsion_publ_flag
C01Q Si1 N00D C010 60.1(6) . . . . ?
C01O Si1 N00D C010 176.4(5) . . . . ?
C01B Si1 N00D C010 -64.8(5) . . . . ?
C01Q Si1 N00D Fe01 -126.9(4) . . . . ?
C01O Si1 N00D Fe01 -10.6(4) . . . . ?
C01B Si1 N00D Fe01 108.2(3) . . . . ?
C01L Si00 N00E C013 57.8(5) . . . . ?
C01C Si00 N00E C013 174.4(5) . . . . ?
C6 Si00 N00E C013 -67.8(5) . . . . ?
C019 Si00 N00E C013 -67.8(5) . . . . ?
C01L Si00 N00E Fe03 -123.6(3) . . . . ?
C01C Si00 N00E Fe03 -7.0(4) . . . . ?
C019 Si00 N00E Fe03 110.8(3) . . . . ?
N00B Fe03 N00E C013 107.1(5) . . . . ?
N008 Fe03 N00E C013 -93.7(4) . . . . ?
N00C Fe03 N00E C013 10.2(4) . . . . ?
Fe02 Fe03 N00E C013 -38.6(4) . . . . ?
Fe01 Fe03 N00E C013 -105.1(5) . . . . ?
N00B Fe03 N00E Si00 -71.7(5) . . . . ?
N008 Fe03 N00E Si00 87.5(3) . . . . ?
N00C Fe03 N00E Si00 -168.6(3) . . . . ?
Fe02 Fe03 N00E Si00 142.6(2) . . . . ?
Fe01 Fe03 N00E Si00 76.1(6) . . . . ?
Fe03 N008 C00I C00Q -95.5(6) . . . . ?
Fe01 N008 C00I C00Q 21.7(8) . . . . ?
Fe02 N008 C00I C00Q 155.7(4) . . . . ?
Fe03 N008 C00I C00Z 84.1(6) . . . . ?
Fe01 N008 C00I C00Z -158.8(4) . . . . ?
Fe02 N008 C00I C00Z -24.7(7) . . . . ?
C01K Si2 N00J C016 56.3(6) . . . . ?
C01G Si2 N00J C016 172.7(5) . . . . ?
C01E Si2 N00J C016 -70.2(5) . . . . ?
C01K Si2 N00J Fe02 -122.7(4) . . . . ?
C01G Si2 N00J Fe02 -6.3(4) . . . . ?
C01E Si2 N00J Fe02 110.7(3) . . . . ?
C00X N009 C00K C00S 99.2(5) . . . . ?
Fe01 N009 C00K C00S -111.7(4) . . . . ?
Fe02 N009 C00K C00S -17.2(5) . . . . ?
C00X N009 C00K C00N -136.5(5) . . . . ?
Fe01 N009 C00K C00N 12.5(5) . . . . ?
Fe02 N009 C00K C00N 107.1(4) . . . . ?
N009 C00K C00N C00P -72.6(5) . . . . ?
C00S C00K C00N C00P 52.7(6) . . . . ?
C00W N00C C00O C00V 107.1(5) . . . . ?
Fe02 N00C C00O C00V -114.0(4) . . . . ?
Fe03 N00C C00O C00V -26.1(6) . . . . ?
C00W N00C C00O C00S -128.1(5) . . . . ?
Fe02 N00C C00O C00S 10.8(6) . . . . ?
Fe03 N00C C00O C00S 98.7(5) . . . . ?
C00U N00B C00P C00V -122.1(5) . . . . ?
Fe03 N00B C00P C00V 17.1(6) . . . . ?
Fe01 N00B C00P C00V 112.4(4) . . . . ?
C00U N00B C00P C00N 113.8(5) . . . . ?
Fe03 N00B C00P C00N -107.1(4) . . . . ?
Fe01 N00B C00P C00N -11.8(6) . . . . ?
C00K C00N C00P N00B 70.8(6) . . . . ?
C00K C00N C00P C00V -54.5(6) . . . . ?
N008 C00I C00Q C00Y -179.3(5) . . . . ?
C00Z C00I C00Q C00Y 1.2(8) . . . . ?
N00C C00O C00S C00K -71.8(6) . . . . ?
C00V C00O C00S C00K 51.5(6) . . . . ?
N009 C00K C00S C00O 74.7(5) . . . . ?
C00N C00K C00S C00O -51.1(6) . . . . ?
C00P N00B C00U C015 56.8(7) . . . . ?
Fe03 N00B C00U C015 -87.4(6) . . . . ?
Fe01 N00B C00U C015 -170.4(5) . . . . ?
C00P N00B C00U C010 -124.1(5) . . . . ?
Fe03 N00B C00U C010 91.6(5) . . . . ?
Fe01 N00B C00U C010 8.6(6) . . . . ?
N00B C00P C00V C00O -70.4(6) . . . . ?
C00N C00P C00V C00O 53.8(6) . . . . ?
N00C C00O C00V C00P 73.8(6) . . . . ?
C00S C00O C00V C00P -52.6(6) . . . . ?
C014 C00T C00W C013 -2.7(8) . . . . ?
C014 C00T C00W N00C 172.1(5) . . . . ?
C00O N00C C00W C00T 41.9(7) . . . . ?
Fe02 N00C C00W C00T -97.5(5) . . . . ?
Fe03 N00C C00W C00T -178.1(4) . . . . ?
C00O N00C C00W C013 -143.2(5) . . . . ?
Fe02 N00C C00W C013 77.5(5) . . . . ?
Fe03 N00C C00W C013 -3.1(6) . . . . ?
C017 C00M C00X C016 0.3(9) . . . . ?
C017 C00M C00X N009 -178.3(5) . . . . ?
C00K N009 C00X C00M 67.7(6) . . . . ?
Fe01 N009 C00X C00M -80.1(6) . . . . ?
Fe02 N009 C00X C00M -167.8(5) . . . . ?
C00K N009 C00X C016 -110.8(5) . . . . ?
Fe01 N009 C00X C016 101.4(5) . . . . ?
Fe02 N009 C00X C016 13.6(6) . . . . ?
C011 C00R C00Y C00Q -0.3(9) . . . . ?
C011 C00R C00Y C2A -179.9(6) . . . . ?
C00I C00Q C00Y C00R -0.3(9) . . . . ?
C00I C00Q C00Y C2A 179.3(6) . . . . ?
C00Q C00I C00Z C011 -1.5(8) . . . . ?
N008 C00I C00Z C011 178.9(5) . . . . ?
Si1 N00D C010 C01H -22.8(8) . . . . ?
Fe01 N00D C010 C01H 163.3(5) . . . . ?
Si1 N00D C010 C00U 156.1(4) . . . . ?
Fe01 N00D C010 C00U -17.7(6) . . . . ?
C015 C00U C010 N00D -175.4(5) . . . . ?
N00B C00U C010 N00D 5.6(7) . . . . ?
C015 C00U C010 C01H 3.6(8) . . . . ?
N00B C00U C010 C01H -175.4(5) . . . . ?
C00Y C00R C011 C00Z 0.0(9) . . . . ?
C00Y C00R C011 C1A -179.4(6) . . . . ?
C00I C00Z C011 C00R 0.9(9) . . . . ?
C00I C00Z C011 C1A -179.7(6) . . . . ?
Si00 N00E C013 C01A -13.4(8) . . . . ?
Fe03 N00E C013 C01A 167.9(5) . . . . ?
Si00 N00E C013 C00W 163.8(4) . . . . ?
Fe03 N00E C013 C00W -14.9(6) . . . . ?
C00T C00W C013 N00E -172.8(5) . . . . ?
N00C C00W C013 N00E 12.0(7) . . . . ?
C00T C00W C013 C01A 4.7(8) . . . . ?
N00C C00W C013 C01A -170.5(5) . . . . ?
C00W C00T C014 C012 0.0(9) . . . . ?
C01A C012 C014 C00T 0.7(9) . . . . ?
C010 C00U C015 C01D -2.2(9) . . . . ?
N00B C00U C015 C01D 176.8(5) . . . . ?
Si2 N00J C016 C01F -11.0(8) . . . . ?
Fe02 N00J C016 C01F 168.2(5) . . . . ?
Si2 N00J C016 C00X 169.2(4) . . . . ?
Fe02 N00J C016 C00X -11.6(6) . . . . ?
C00M C00X C016 N00J 179.0(5) . . . . ?
N009 C00X C016 N00J -2.4(8) . . . . ?
C00M C00X C016 C01F -0.8(8) . . . . ?
N009 C00X C016 C01F 177.8(5) . . . . ?
C00X C00M C017 C018 1.9(9) . . . . ?
C00M C017 C018 C01F -3.5(9) . . . . ?
C014 C012 C01A C013 1.5(9) . . . . ?
N00E C013 C01A C012 173.2(5) . . . . ?
C00W C013 C01A C012 -4.1(8) . . . . ?
C00U C015 C01D C01J -0.4(9) . . . . ?
C017 C018 C01F C016 3.0(9) . . . . ?
N00J C016 C01F C018 179.3(5) . . . . ?
C00X C016 C01F C018 -0.8(9) . . . . ?
N00D C010 C01H C01J 176.4(6) . . . . ?
C00U C010 C01H C01J -2.5(9) . . . . ?
C010 C01H C01J C01D 0.1(10) . . . . ?
C015 C01D C01J C01H 1.5(10) . . . . ?
N00E Si00 C019 C4 -166.5(11) . . . . ?
C01L Si00 C019 C4 64.9(11) . . . . ?
C01C Si00 C019 C4 -50.5(11) . . . . ?
N00E Si00 C019 C5 75.1(16) . . . . ?
C01L Si00 C019 C5 -53.6(16) . . . . ?
C01C Si00 C019 C5 -168.9(16) . . . . ?
N00E Si00 C019 C3 -46.8(15) . . . . ?
C01L Si00 C019 C3 -175.4(15) . . . . ?
C01C Si00 C019 C3 69.3(15) . . . . ?
C00R C011 C1A F4A 1.3(10) . . . . ?
C00Z C011 C1A F4A -178.0(6) . . . . ?
C00R C011 C1A F6A 122.1(6) . . . . ?
C00Z C011 C1A F6A -57.3(8) . . . . ?
C00R C011 C1A F5A -121.4(6) . . . . ?
C00Z C011 C1A F5A 59.2(8) . . . . ?
C00R C00Y C2A F1A -71.0(8) . . . . ?
C00Q C00Y C2A F1A 109.4(7) . . . . ?
C00R C00Y C2A F2A 165.6(6) . . . . ?
C00Q C00Y C2A F2A -14.0(10) . . . . ?
C00R C00Y C2A F3A 47.3(9) . . . . ?
C00Q C00Y C2A F3A -132.3(6) . . . . ?
N00E Si00 C6 C4A 180(3) . . . . ?
C01L Si00 C6 C4A 51(4) . . . . ?
C01C Si00 C6 C4A -64(4) . . . . ?
N00E Si00 C6 C5A 55(3) . . . . ?
C01L Si00 C6 C5A -73(3) . . . . ?
C01C Si00 C6 C5A 171(3) . . . . ?
N00E Si00 C6 C3A -64(4) . . . . ?
C01L Si00 C6 C3A 167(4) . . . . ?
C01C Si00 C6 C3A 52(4) . . . . ?
